data_1575627
loop_
_publ_author_name
'Mitchell, Aaron A.'
'Heine, Paul A.'
'Chang, Joseph'
'De Paolis, Adam'
'Patrick, Brian O.'
'Gates, Derek P.'

_publ_section_title
;
 Phospha-Peterson reactions with esters and thioesters: isolation of
 phosphaalkenes bearing C-heteroatom substituents.
;
_journal_issue 38
_journal_name_full 'Dalton transactions (Cambridge, England : 2003)'
_journal_page_first 14277
_journal_page_last 14285
_journal_paper_doi 10.1039/d5dt01781e
_journal_volume 54
_journal_year 2025
_chemical_formula_moiety 'C40 H48 Li2 O4 P2'
_chemical_formula_sum 'C40 H48 Li2 O4 P2'
_chemical_formula_weight 668.60
_space_group_crystal_system monoclinic
_space_group_IT_number 14
_space_group_name_Hall '-P 2yn'
_space_group_name_H-M_alt 'P 1 21/n 1'
_atom_sites_solution_hydrogens geom
_audit_creation_date 2025-07-24
_audit_creation_method
;
Olex2 1.5
(compiled 2025.07.13 svn.rb7424aed for OlexSys, GUI svn.r7311)
;
_audit_update_record
;
2025-07-24 deposited with the CCDC.	2025-09-05 downloaded from the CCDC.
;
_cell_angle_alpha 90
_cell_angle_beta 93.648(2)
_cell_angle_gamma 90
_cell_formula_units_Z 2
_cell_length_a 12.4309(3)
_cell_length_b 10.1960(3)
_cell_length_c 14.4797(4)
_cell_measurement_reflns_used 6734
_cell_measurement_temperature 100.00
_cell_measurement_theta_max 67.93
_cell_measurement_theta_min 4.84
_cell_volume 1831.52(9)
_computing_cell_refinement 'SAINT V8.40B (?, 2016)'
_computing_data_reduction 'SAINT V8.40B (?, 2016)'
_computing_molecular_graphics 'Olex2 1.5 (Dolomanov et al., 2009)'
_computing_publication_material 'Olex2 1.5 (Dolomanov et al., 2009)'
_computing_structure_refinement 'XL  (Sheldrick, 2008)'
_computing_structure_solution 'SHELXT 2018/2 (Sheldrick, 2018)'
_diffrn_ambient_temperature 100.00
_diffrn_measured_fraction_theta_full 0.999
_diffrn_measured_fraction_theta_max 0.998
_diffrn_measurement_device_type 'Bruker APEX-II CCD'
_diffrn_measurement_method '\f and \w scans'
_diffrn_radiation_type CuK\a
_diffrn_radiation_wavelength 1.54178
_diffrn_reflns_av_R_equivalents 0.0529
_diffrn_reflns_av_unetI/netI 0.0295
_diffrn_reflns_Laue_measured_fraction_full 0.999
_diffrn_reflns_Laue_measured_fraction_max 0.998
_diffrn_reflns_limit_h_max 14
_diffrn_reflns_limit_h_min -14
_diffrn_reflns_limit_k_max 12
_diffrn_reflns_limit_k_min -12
_diffrn_reflns_limit_l_max 17
_diffrn_reflns_limit_l_min -17
_diffrn_reflns_number 22401
_diffrn_reflns_point_group_measured_fraction_full 0.999
_diffrn_reflns_point_group_measured_fraction_max 0.998
_diffrn_reflns_theta_full 67.679
_diffrn_reflns_theta_max 68.335
_diffrn_reflns_theta_min 4.547
_diffrn_source_current 1.0
_diffrn_source_power 0.05
_diffrn_source_voltage 50.0
_diffrn_standards_number 0
_exptl_absorpt_coefficient_mu 1.378
_exptl_absorpt_correction_T_max 0.9206
_exptl_absorpt_correction_T_min 0.7798
_exptl_absorpt_correction_type multi-scan
_exptl_absorpt_process_details
;
SADABS-2016/2 (Bruker,2016/2) was used for absorption correction.
wR2(int) was 0.0897 before and 0.0601 after correction.
The Ratio of minimum to maximum transmission is 0.8470.
The \l/2 correction factor is Not present.
;
_exptl_crystal_colour 'clear yellow'
_exptl_crystal_colour_lustre clear
_exptl_crystal_colour_primary yellow
_exptl_crystal_density_diffrn 1.212
_exptl_crystal_description prism
_exptl_crystal_F_000 712
_exptl_crystal_recrystallization_method 'Vapour deposition'
_exptl_crystal_size_max 0.13
_exptl_crystal_size_mid 0.06
_exptl_crystal_size_min 0.06
_refine_diff_density_max 0.254
_refine_diff_density_min -0.252
_refine_diff_density_rms 0.037
_refine_ls_extinction_method none
_refine_ls_goodness_of_fit_ref 1.039
_refine_ls_hydrogen_treatment constr
_refine_ls_matrix_type full
_refine_ls_number_parameters 266
_refine_ls_number_reflns 3353
_refine_ls_number_restraints 0
_refine_ls_restrained_S_all 1.039
_refine_ls_R_factor_all 0.0399
_refine_ls_R_factor_gt 0.0322
_refine_ls_shift/su_max 0.000
_refine_ls_shift/su_mean 0.000
_refine_ls_structure_factor_coef Fsqd
_refine_ls_weighting_details 'w=1/[\s^2^(Fo^2^)+(0.0415P)^2^+0.5023P] where P=(Fo^2^+2Fc^2^)/3'
_refine_ls_weighting_scheme calc
_refine_ls_wR_factor_gt 0.0796
_refine_ls_wR_factor_ref 0.0839
_reflns_Friedel_coverage 0.000
_reflns_number_gt 2842
_reflns_number_total 3353
_reflns_threshold_expression 'I > 2\s(I)'
_cod_data_source_file d5dt01781e2.cif
_cod_data_source_block dg742_a
_cod_depositor_comments 'Adding full bibliography for 1575627--1575631.cif.'
_cod_database_code 1575627
_shelx_shelxl_version_number 2018/3
_shelx_space_group_comment
;
The symmetry employed for this shelxl refinement is uniquely defined
by the following loop, which should always be used as a source of
symmetry information in preference to the above space-group names.
They are only intended as comments.
;
_shelx_estimated_absorpt_t_max 0.922
_shelx_estimated_absorpt_t_min 0.841
_olex2_refinement_description
;
1. Fixed Uiso
 At 1.2 times of:
  All C(H) groups, All C(H,H) groups
 At 1.5 times of:
  All C(H,H,H) groups
2. Others
 Sof(C21)=Sof(H21A)=Sof(H21B)=Sof(C24)=Sof(H24A)=Sof(H24B)=Sof(C23)=Sof(H23A)=
 Sof(H23B)=Sof(O6)=Sof(C22)=Sof(H22A)=Sof(H22B)=1-FVAR(1)
 Sof(O2)=Sof(C19)=Sof(H19A)=Sof(H19B)=Sof(C17)=Sof(H17A)=Sof(H17B)=Sof(C18)=
 Sof(H18A)=Sof(H18B)=Sof(C20)=Sof(H20A)=Sof(H20B)=FVAR(1)
3.a Secondary CH2 refined with riding coordinates:
 C19(H19A,H19B), C17(H17A,H17B), C18(H18A,H18B), C20(H20A,H20B), C21(H21A,
 H21B), C24(H24A,H24B), C23(H23A,H23B), C22(H22A,H22B)
3.b Aromatic/amide H refined with riding coordinates:
 C10(H10), C7(H7), C3(H3), C4(H4), C12(H12), C6(H6), C5(H5)
3.c Idealised Me refined as rotating group:
 C14(H14A,H14B,H14C), C16(H16A,H16B,H16C), C15(H15A,H15B,H15C)
;
_olex2_submission_special_instructions 'No special instructions were received'

loop_
_space_group_symop_operation_xyz
'x, y, z'
'-x+1/2, y+1/2, -z+1/2'
'-x, -y, -z'
'x-1/2, -y-1/2, z-1/2'

loop_
_atom_site_label
_atom_site_type_symbol
_atom_site_fract_x
_atom_site_fract_y
_atom_site_fract_z
_atom_site_U_iso_or_equiv
_atom_site_adp_type
_atom_site_occupancy
_atom_site_site_symmetry_order
_atom_site_calc_flag
_atom_site_refinement_flags_posn
_atom_site_refinement_flags_adp
_atom_site_refinement_flags_occupancy
_atom_site_disorder_assembly
_atom_site_disorder_group
P1 P 0.47475(3) 0.18594(3) 0.64160(3) 0.02251(11) Uani 1 1 d . . . . .
O1 O 0.44412(7) 0.38555(9) 0.51749(7) 0.0207(2) Uani 1 1 d . . . . .
O2 O 0.6517(8) 0.3432(11) 0.4109(9) 0.0253(12) Uani 0.703(5) 1 d . . P A 1
C9 C 0.63405(11) 0.38375(13) 0.68444(9) 0.0200(3) Uani 1 1 d . . . . .
C8 C 0.61065(11) 0.25822(13) 0.64617(9) 0.0193(3) Uani 1 1 d . . . . .
C2 C 0.29009(11) 0.25220(12) 0.53747(10) 0.0194(3) Uani 1 1 d . . . . .
C13 C 0.69633(11) 0.18193(13) 0.61590(9) 0.0199(3) Uani 1 1 d . . . . .
C10 C 0.73922(11) 0.43113(13) 0.68749(10) 0.0219(3) Uani 1 1 d . . . . .
H10 H 0.753703 0.515944 0.712439 0.026 Uiso 1 1 calc R U . . .
C7 C 0.24385(12) 0.28318(13) 0.45000(10) 0.0243(3) Uani 1 1 d . . . . .
H7 H 0.284725 0.330637 0.407952 0.029 Uiso 1 1 calc R U . . .
C1 C 0.40542(11) 0.28738(12) 0.56209(9) 0.0188(3) Uani 1 1 d . . . . .
C3 C 0.22755(11) 0.18353(13) 0.59840(10) 0.0223(3) Uani 1 1 d . . . . .
H3 H 0.256919 0.162716 0.658798 0.027 Uiso 1 1 calc R U . . .
C11 C 0.82388(11) 0.35851(14) 0.65524(10) 0.0232(3) Uani 1 1 d . . . . .
C4 C 0.12301(12) 0.14559(15) 0.57134(11) 0.0282(3) Uani 1 1 d . . . . .
H4 H 0.081703 0.098207 0.613119 0.034 Uiso 1 1 calc R U . . .
C14 C 0.54785(12) 0.46689(14) 0.72477(10) 0.0253(3) Uani 1 1 d . . . . .
H14A H 0.491129 0.486256 0.676578 0.038 Uiso 1 1 calc R U . . .
H14B H 0.579767 0.549128 0.748412 0.038 Uiso 1 1 calc R U . . .
H14C H 0.516790 0.419163 0.775447 0.038 Uiso 1 1 calc R U . . .
C12 C 0.80052(11) 0.23319(14) 0.62087(10) 0.0216(3) Uani 1 1 d . . . . .
H12 H 0.857540 0.181002 0.600159 0.026 Uiso 1 1 calc R U . . .
C6 C 0.13893(12) 0.24582(15) 0.42323(11) 0.0288(3) Uani 1 1 d . . . . .
H6 H 0.108603 0.267895 0.363362 0.035 Uiso 1 1 calc R U . . .
C16 C 0.67839(12) 0.04517(14) 0.57837(11) 0.0261(3) Uani 1 1 d . . . . .
H16A H 0.627754 0.048333 0.523702 0.039 Uiso 1 1 calc R U . . .
H16B H 0.648590 -0.010161 0.625835 0.039 Uiso 1 1 calc R U . . .
H16C H 0.747183 0.008464 0.561164 0.039 Uiso 1 1 calc R U . . .
C5 C 0.07852(12) 0.17627(15) 0.48399(12) 0.0308(4) Uani 1 1 d . . . . .
H5 H 0.007025 0.149861 0.465725 0.037 Uiso 1 1 calc R U . . .
C15 C 0.93622(12) 0.41378(16) 0.65665(13) 0.0337(4) Uani 1 1 d . . . . .
H15A H 0.942398 0.471448 0.603102 0.050 Uiso 1 1 calc R U . . .
H15B H 0.988239 0.341863 0.654047 0.050 Uiso 1 1 calc R U . . .
H15C H 0.951175 0.464025 0.713724 0.050 Uiso 1 1 calc R U . . .
C19 C 0.7882(7) 0.2070(9) 0.3606(7) 0.0333(16) Uani 0.703(5) 1 d . . P A 1
H19A H 0.813717 0.159056 0.417269 0.040 Uiso 0.703(5) 1 calc R U P A 1
H19B H 0.844078 0.202019 0.314969 0.040 Uiso 0.703(5) 1 calc R U P A 1
C17 C 0.5965(3) 0.2366(3) 0.3631(2) 0.0338(7) Uani 0.703(5) 1 d . . P A 1
H17A H 0.544718 0.271100 0.314285 0.041 Uiso 0.703(5) 1 calc R U P A 1
H17B H 0.556197 0.184336 0.406977 0.041 Uiso 0.703(5) 1 calc R U P A 1
C18 C 0.6805(2) 0.1516(2) 0.32025(17) 0.0298(7) Uani 0.703(5) 1 d . . P A 1
H18A H 0.674751 0.158811 0.251933 0.036 Uiso 0.703(5) 1 calc R U P A 1
H18B H 0.672198 0.058419 0.337753 0.036 Uiso 0.703(5) 1 calc R U P A 1
Li1 Li 0.59001(19) 0.4366(2) 0.50887(17) 0.0245(5) Uani 1 1 d . . . . .
C20 C 0.7619(2) 0.3466(3) 0.38214(17) 0.0324(7) Uani 0.703(5) 1 d . . P A 1
H20A H 0.811816 0.380904 0.432457 0.039 Uiso 0.703(5) 1 calc R U P A 1
H20B H 0.767005 0.402696 0.326770 0.039 Uiso 0.703(5) 1 calc R U P A 1
C21 C 0.7606(5) 0.4288(8) 0.3794(4) 0.0336(16) Uani 0.297(5) 1 d . . P A 2
H21A H 0.791690 0.496869 0.422002 0.040 Uiso 0.297(5) 1 calc R U P A 2
H21B H 0.741150 0.468895 0.318361 0.040 Uiso 0.297(5) 1 calc R U P A 2
C24 C 0.8377(5) 0.3137(6) 0.3711(4) 0.0392(19) Uani 0.297(5) 1 d . . P A 2
H24A H 0.883081 0.301320 0.429173 0.047 Uiso 0.297(5) 1 calc R U P A 2
H24B H 0.885080 0.327400 0.319515 0.047 Uiso 0.297(5) 1 calc R U P A 2
C23 C 0.6500(8) 0.2517(8) 0.3627(6) 0.0391(19) Uani 0.297(5) 1 d . . P A 2
H23A H 0.614114 0.273694 0.301732 0.047 Uiso 0.297(5) 1 calc R U P A 2
H23B H 0.603812 0.189975 0.395096 0.047 Uiso 0.297(5) 1 calc R U P A 2
O6 O 0.6705(19) 0.366(3) 0.416(2) 0.024(3) Uani 0.297(5) 1 d . . P A 2
C22 C 0.7610(14) 0.1926(17) 0.3516(16) 0.035(5) Uani 0.297(5) 1 d . . P A 2
H22A H 0.767268 0.158021 0.288319 0.042 Uiso 0.297(5) 1 calc R U P A 2
H22B H 0.776907 0.121445 0.396975 0.042 Uiso 0.297(5) 1 calc R U P A 2

loop_
_atom_site_aniso_label
_atom_site_aniso_U_11
_atom_site_aniso_U_22
_atom_site_aniso_U_33
_atom_site_aniso_U_23
_atom_site_aniso_U_13
_atom_site_aniso_U_12
P1 0.02206(19) 0.01904(19) 0.0262(2) 0.00633(14) 0.00001(14) -0.00042(13)
O1 0.0239(5) 0.0157(4) 0.0224(5) 0.0028(4) 0.0000(4) -0.0026(4)
O2 0.023(4) 0.028(3) 0.0251(16) -0.005(2) 0.001(2) -0.0036(18)
C9 0.0246(7) 0.0200(7) 0.0149(7) 0.0012(5) -0.0015(5) 0.0045(5)
C8 0.0233(6) 0.0187(6) 0.0156(6) 0.0031(5) -0.0019(5) 0.0013(5)
C2 0.0222(6) 0.0129(6) 0.0233(7) -0.0034(5) 0.0022(5) 0.0010(5)
C13 0.0261(7) 0.0182(7) 0.0151(7) 0.0014(5) -0.0010(5) 0.0031(5)
C10 0.0273(7) 0.0175(6) 0.0199(7) -0.0015(5) -0.0057(6) 0.0018(5)
C7 0.0283(7) 0.0179(7) 0.0263(8) 0.0008(6) -0.0006(6) -0.0019(6)
C1 0.0230(7) 0.0146(6) 0.0190(7) -0.0024(5) 0.0031(5) -0.0007(5)
C3 0.0242(7) 0.0205(7) 0.0226(7) -0.0014(5) 0.0040(6) 0.0024(5)
C11 0.0242(7) 0.0239(7) 0.0206(7) 0.0017(6) -0.0043(6) 0.0015(6)
C4 0.0240(7) 0.0266(7) 0.0347(9) -0.0025(7) 0.0082(6) -0.0024(6)
C14 0.0289(7) 0.0236(7) 0.0230(8) -0.0028(6) -0.0007(6) 0.0050(6)
C12 0.0237(7) 0.0219(7) 0.0191(7) 0.0012(6) 0.0000(5) 0.0059(5)
C6 0.0295(8) 0.0262(7) 0.0295(8) -0.0020(6) -0.0065(6) 0.0009(6)
C16 0.0303(7) 0.0202(7) 0.0280(8) -0.0025(6) 0.0023(6) 0.0012(6)
C5 0.0201(7) 0.0311(8) 0.0409(10) -0.0069(7) -0.0009(6) -0.0014(6)
C15 0.0241(7) 0.0313(8) 0.0448(10) -0.0040(7) -0.0037(7) 0.0003(6)
C19 0.026(2) 0.046(3) 0.027(2) -0.005(2) 0.0052(17) 0.0034(19)
C17 0.0311(16) 0.0217(14) 0.0476(17) -0.0095(11) -0.0061(15) 0.0033(14)
C18 0.0393(15) 0.0222(12) 0.0286(13) -0.0003(10) 0.0086(11) 0.0001(11)
Li1 0.0262(12) 0.0223(12) 0.0251(13) 0.0017(10) 0.0022(10) 0.0010(10)
C20 0.0328(17) 0.0391(19) 0.0261(12) -0.0026(12) 0.0076(10) -0.0080(13)
C21 0.040(3) 0.023(3) 0.040(3) 0.005(3) 0.018(3) 0.005(3)
C24 0.035(4) 0.052(4) 0.032(3) 0.002(3) 0.012(3) 0.017(3)
C23 0.050(5) 0.026(4) 0.042(4) -0.001(3) 0.006(4) -0.011(4)
O6 0.012(6) 0.032(8) 0.027(5) -0.001(5) 0.001(4) -0.004(4)
C22 0.061(15) 0.014(4) 0.031(6) 0.003(4) 0.010(8) 0.008(7)

loop_
_atom_type_symbol
_atom_type_description
_atom_type_scat_dispersion_real
_atom_type_scat_dispersion_imag
_atom_type_scat_source
C C 0.0181 0.0091 'International Tables Vol C Tables 4.2.6.8 and 6.1.1.4'
H H 0.0000 0.0000 'International Tables Vol C Tables 4.2.6.8 and 6.1.1.4'
Li Li 0.0008 0.0003 'International Tables Vol C Tables 4.2.6.8 and 6.1.1.4'
O O 0.0492 0.0322 'International Tables Vol C Tables 4.2.6.8 and 6.1.1.4'
P P 0.2955 0.4335 'International Tables Vol C Tables 4.2.6.8 and 6.1.1.4'

loop_
_geom_angle_atom_site_label_1
_geom_angle_atom_site_label_2
_geom_angle_atom_site_label_3
_geom_angle
_geom_angle_site_symmetry_1
_geom_angle_site_symmetry_3
_geom_angle_publ_flag
C1 P1 C8 101.60(6) . . ?
C1 O1 Li1 128.98(11) . . ?
C1 O1 Li1 138.71(11) . 3_666 ?
Li1 O1 Li1 85.82(11) 3_666 . ?
C17 O2 Li1 122.1(7) . . ?
C17 O2 C20 108.0(9) . . ?
C20 O2 Li1 129.0(5) . . ?
C8 C9 C14 121.61(12) . . ?
C8 C9 Li1 77.38(9) . . ?
C10 C9 C8 119.66(12) . . ?
C10 C9 C14 118.71(12) . . ?
C10 C9 Li1 95.58(10) . . ?
C14 C9 Li1 98.62(10) . . ?
P1 C8 Li1 101.52(7) . . ?
C9 C8 P1 122.74(10) . . ?
C9 C8 Li1 71.73(9) . . ?
C13 C8 P1 118.51(10) . . ?
C13 C8 C9 118.62(12) . . ?
C13 C8 Li1 100.44(10) . . ?
C7 C2 C1 119.67(12) . . ?
C7 C2 C3 118.20(13) . . ?
C3 C2 C1 122.07(13) . . ?
C8 C13 C16 121.63(12) . . ?
C12 C13 C8 119.63(12) . . ?
C12 C13 C16 118.73(12) . . ?
C9 C10 H10 118.9 . . ?
C11 C10 C9 122.25(13) . . ?
C11 C10 H10 118.9 . . ?
C2 C7 H7 119.4 . . ?
C6 C7 C2 121.13(14) . . ?
C6 C7 H7 119.4 . . ?
O1 C1 P1 127.20(10) . . ?
O1 C1 C2 116.41(12) . . ?
C2 C1 P1 116.25(10) . . ?
C2 C3 H3 119.7 . . ?
C4 C3 C2 120.59(14) . . ?
C4 C3 H3 119.7 . . ?
C10 C11 C12 117.54(13) . . ?
C10 C11 C15 121.14(13) . . ?
C12 C11 C15 121.32(13) . . ?
C3 C4 H4 119.8 . . ?
C5 C4 C3 120.50(14) . . ?
C5 C4 H4 119.8 . . ?
C9 C14 H14A 109.5 . . ?
C9 C14 H14B 109.5 . . ?
C9 C14 H14C 109.5 . . ?
H14A C14 H14B 109.5 . . ?
H14A C14 H14C 109.5 . . ?
H14B C14 H14C 109.5 . . ?
C13 C12 C11 122.23(13) . . ?
C13 C12 H12 118.9 . . ?
C11 C12 H12 118.9 . . ?
C7 C6 H6 120.0 . . ?
C5 C6 C7 119.95(14) . . ?
C5 C6 H6 120.0 . . ?
C13 C16 H16A 109.5 . . ?
C13 C16 H16B 109.5 . . ?
C13 C16 H16C 109.5 . . ?
H16A C16 H16B 109.5 . . ?
H16A C16 H16C 109.5 . . ?
H16B C16 H16C 109.5 . . ?
C4 C5 C6 119.62(14) . . ?
C4 C5 H5 120.2 . . ?
C6 C5 H5 120.2 . . ?
C11 C15 H15A 109.5 . . ?
C11 C15 H15B 109.5 . . ?
C11 C15 H15C 109.5 . . ?
H15A C15 H15B 109.5 . . ?
H15A C15 H15C 109.5 . . ?
H15B C15 H15C 109.5 . . ?
H19A C19 H19B 109.0 . . ?
C18 C19 H19A 111.1 . . ?
C18 C19 H19B 111.1 . . ?
C20 C19 H19A 111.1 . . ?
C20 C19 H19B 111.1 . . ?
C20 C19 C18 103.5(6) . . ?
O2 C17 H17A 110.1 . . ?
O2 C17 H17B 110.1 . . ?
O2 C17 C18 108.0(6) . . ?
H17A C17 H17B 108.4 . . ?
C18 C17 H17A 110.1 . . ?
C18 C17 H17B 110.1 . . ?
C19 C18 H18A 111.0 . . ?
C19 C18 H18B 111.0 . . ?
C17 C18 C19 103.9(4) . . ?
C17 C18 H18A 111.0 . . ?
C17 C18 H18B 111.0 . . ?
H18A C18 H18B 109.0 . . ?
O1 Li1 O1 94.18(11) 3_666 . ?
O1 Li1 O2 110.1(3) . . ?
O1 Li1 O2 115.0(4) 3_666 . ?
O1 Li1 C9 114.96(12) 3_666 . ?
O1 Li1 C9 91.22(10) . . ?
O1 Li1 C8 143.49(13) 3_666 . ?
O1 Li1 C8 79.22(9) . . ?
O1 Li1 Li1 47.14(8) 3_666 3_666 ?
O1 Li1 Li1 47.05(8) . 3_666 ?
O2 Li1 C9 123.3(4) . . ?
O2 Li1 C8 100.8(4) . . ?
O2 Li1 Li1 124.2(4) . 3_666 ?
C9 Li1 C8 30.89(5) . . ?
Li1 Li1 C9 108.99(14) 3_666 . ?
Li1 Li1 C8 116.90(14) 3_666 . ?
O6 Li1 O1 120.0(5) . . ?
O6 Li1 C9 122.0(9) . . ?
O6 Li1 C8 104.0(9) . . ?
O6 Li1 Li1 128.4(9) . 3_666 ?
O2 C20 C19 105.0(6) . . ?
O2 C20 H20A 110.8 . . ?
O2 C20 H20B 110.8 . . ?
C19 C20 H20A 110.8 . . ?
C19 C20 H20B 110.8 . . ?
H20A C20 H20B 108.8 . . ?
H21A C21 H21B 109.3 . . ?
C24 C21 H21A 111.5 . . ?
C24 C21 H21B 111.5 . . ?
O6 C21 H21A 111.5 . . ?
O6 C21 H21B 111.5 . . ?
O6 C21 C24 101.5(13) . . ?
C21 C24 H24A 111.0 . . ?
C21 C24 H24B 111.0 . . ?
C21 C24 C22 104.0(8) . . ?
H24A C24 H24B 109.0 . . ?
C22 C24 H24A 111.0 . . ?
C22 C24 H24B 111.0 . . ?
H23A C23 H23B 108.9 . . ?
O6 C23 H23A 110.8 . . ?
O6 C23 H23B 110.8 . . ?
O6 C23 C22 104.6(15) . . ?
C22 C23 H23A 110.8 . . ?
C22 C23 H23B 110.8 . . ?
C21 O6 Li1 124.7(15) . . ?
C23 O6 Li1 128.6(14) . . ?
C23 O6 C21 106(2) . . ?
C24 C22 H22A 111.3 . . ?
C24 C22 H22B 111.3 . . ?
C23 C22 C24 102.3(11) . . ?
C23 C22 H22A 111.3 . . ?
C23 C22 H22B 111.3 . . ?
H22A C22 H22B 109.2 . . ?

loop_
_geom_bond_atom_site_label_1
_geom_bond_atom_site_label_2
_geom_bond_distance
_geom_bond_site_symmetry_2
_geom_bond_publ_flag
P1 C8 1.8404(14) . ?
P1 C1 1.7355(14) . ?
O1 C1 1.3000(16) . ?
O1 Li1 1.898(3) . ?
O1 Li1 1.896(3) 3_666 ?
O2 C17 1.439(8) . ?
O2 Li1 1.910(14) . ?
O2 C20 1.457(12) . ?
C9 C8 1.4175(19) . ?
C9 C10 1.392(2) . ?
C9 C14 1.5125(19) . ?
C9 Li1 2.622(3) . ?
C8 C13 1.4111(19) . ?
C8 Li1 2.695(3) . ?
C2 C7 1.393(2) . ?
C2 C1 1.4986(18) . ?
C2 C3 1.400(2) . ?
C13 C12 1.3943(19) . ?
C13 C16 1.5080(19) . ?
C10 H10 0.9500 . ?
C10 C11 1.392(2) . ?
C7 H7 0.9500 . ?
C7 C6 1.390(2) . ?
C3 H3 0.9500 . ?
C3 C4 1.388(2) . ?
C11 C12 1.395(2) . ?
C11 C15 1.505(2) . ?
C4 H4 0.9500 . ?
C4 C5 1.384(2) . ?
C14 H14A 0.9800 . ?
C14 H14B 0.9800 . ?
C14 H14C 0.9800 . ?
C12 H12 0.9500 . ?
C6 H6 0.9500 . ?
C6 C5 1.387(2) . ?
C16 H16A 0.9800 . ?
C16 H16B 0.9800 . ?
C16 H16C 0.9800 . ?
C5 H5 0.9500 . ?
C15 H15A 0.9800 . ?
C15 H15B 0.9800 . ?
C15 H15C 0.9800 . ?
C19 H19A 0.9900 . ?
C19 H19B 0.9900 . ?
C19 C18 1.535(8) . ?
C19 C20 1.498(10) . ?
C17 H17A 0.9900 . ?
C17 H17B 0.9900 . ?
C17 C18 1.519(4) . ?
C18 H18A 0.9900 . ?
C18 H18B 0.9900 . ?
Li1 Li1 2.583(5) 3_666 ?
Li1 O6 1.87(3) . ?
C20 H20A 0.9900 . ?
C20 H20B 0.9900 . ?
C21 H21A 0.9900 . ?
C21 H21B 0.9900 . ?
C21 C24 1.525(8) . ?
C21 O6 1.42(2) . ?
C24 H24A 0.9900 . ?
C24 H24B 0.9900 . ?
C24 C22 1.574(18) . ?
C23 H23A 0.9900 . ?
C23 H23B 0.9900 . ?
C23 O6 1.42(2) . ?
C23 C22 1.52(2) . ?
C22 H22A 0.9900 . ?
C22 H22B 0.9900 . ?

loop_
_geom_torsion_atom_site_label_1
_geom_torsion_atom_site_label_2
_geom_torsion_atom_site_label_3
_geom_torsion_atom_site_label_4
_geom_torsion
_geom_torsion_site_symmetry_1
_geom_torsion_site_symmetry_2
_geom_torsion_site_symmetry_3
_geom_torsion_site_symmetry_4
_geom_torsion_publ_flag
P1 C8 C13 C12 -178.37(10) . . . . ?
P1 C8 C13 C16 1.38(18) . . . . ?
O1 Li1 O6 C21 154.4(16) . . . . ?
O1 Li1 O6 C21 47(2) 3_666 . . . ?
O1 Li1 O6 C23 -126(2) 3_666 . . . ?
O1 Li1 O6 C23 -19(3) . . . . ?
O2 C17 C18 C19 8.5(7) . . . . ?
C9 C8 C13 C12 -2.5(2) . . . . ?
C9 C8 C13 C16 177.27(12) . . . . ?
C9 C10 C11 C12 -1.4(2) . . . . ?
C9 C10 C11 C15 178.08(14) . . . . ?
C9 Li1 O6 C21 -93(2) . . . . ?
C9 Li1 O6 C23 94(2) . . . . ?
C8 P1 C1 O1 1.59(14) . . . . ?
C8 P1 C1 C2 177.12(10) . . . . ?
C8 C9 C10 C11 -0.9(2) . . . . ?
C8 C13 C12 C11 0.1(2) . . . . ?
C8 Li1 O6 C21 -120(2) . . . . ?
C8 Li1 O6 C23 67(2) . . . . ?
C2 C7 C6 C5 -0.1(2) . . . . ?
C2 C3 C4 C5 -0.7(2) . . . . ?
C10 C9 C8 P1 178.57(10) . . . . ?
C10 C9 C8 C13 2.9(2) . . . . ?
C10 C9 C8 Li1 -89.26(13) . . . . ?
C10 C11 C12 C13 1.8(2) . . . . ?
C7 C2 C1 P1 -150.44(11) . . . . ?
C7 C2 C1 O1 25.58(18) . . . . ?
C7 C2 C3 C4 1.1(2) . . . . ?
C7 C6 C5 C4 0.6(2) . . . . ?
C1 P1 C8 C9 68.15(12) . . . . ?
C1 P1 C8 C13 -116.14(11) . . . . ?
C1 P1 C8 Li1 -7.41(9) . . . . ?
C1 O1 Li1 O1 -155.50(13) . . . 3_666 ?
C1 O1 Li1 O2 86.0(4) . . . . ?
C1 O1 Li1 C9 -40.36(15) . . . . ?
C1 O1 Li1 C8 -11.75(15) . . . . ?
C1 O1 Li1 Li1 -155.50(13) . . . 3_666 ?
C1 O1 Li1 O6 88.3(11) . . . . ?
C1 C2 C7 C6 176.56(13) . . . . ?
C1 C2 C3 C4 -176.10(12) . . . . ?
C3 C2 C7 C6 -0.7(2) . . . . ?
C3 C2 C1 P1 26.74(17) . . . . ?
C3 C2 C1 O1 -157.23(12) . . . . ?
C3 C4 C5 C6 -0.2(2) . . . . ?
C14 C9 C8 P1 0.27(18) . . . . ?
C14 C9 C8 C13 -175.43(12) . . . . ?
C14 C9 C8 Li1 92.43(13) . . . . ?
C14 C9 C10 C11 177.41(13) . . . . ?
C16 C13 C12 C11 -179.61(13) . . . . ?
C15 C11 C12 C13 -177.68(14) . . . . ?
C17 O2 C20 C19 -30.2(10) . . . . ?
C18 C19 C20 O2 34.6(8) . . . . ?
Li1 O1 C1 P1 10.2(2) . . . . ?
Li1 O1 C1 P1 -130.99(15) 3_666 . . . ?
Li1 O1 C1 C2 -165.33(13) . . . . ?
Li1 O1 C1 C2 53.5(2) 3_666 . . . ?
Li1 O1 Li1 O1 0.0 3_666 . . 3_666 ?
Li1 O1 Li1 O2 -118.5(4) 3_666 . . . ?
Li1 O1 Li1 C9 115.14(12) 3_666 . . . ?
Li1 O1 Li1 C8 143.75(12) 3_666 . . . ?
Li1 O1 Li1 O6 -116.2(11) 3_666 . . . ?
Li1 O2 C17 C18 -157.2(6) . . . . ?
Li1 O2 C20 C19 139.3(9) . . . . ?
Li1 C9 C8 P1 -92.16(11) . . . . ?
Li1 C9 C8 C13 92.13(13) . . . . ?
Li1 C9 C10 C11 -79.59(14) . . . . ?
Li1 C8 C13 C12 72.29(14) . . . . ?
Li1 C8 C13 C16 -107.96(13) . . . . ?
Li1 Li1 O6 C21 97.5(19) 3_666 . . . ?
Li1 Li1 O6 C23 -76(3) 3_666 . . . ?
C20 O2 C17 C18 13.2(9) . . . . ?
C20 C19 C18 C17 -26.1(6) . . . . ?
C21 C24 C22 C23 -6.4(13) . . . . ?
C24 C21 O6 Li1 138.8(18) . . . . ?
C24 C21 O6 C23 -46.8(18) . . . . ?
O6 C21 C24 C22 31.0(15) . . . . ?
O6 C23 C22 C24 -20.7(18) . . . . ?
C22 C23 O6 Li1 -143(2) . . . . ?
C22 C23 O6 C21 43(2) . . . . ?
